data_7214058
loop_
_publ_author_name
'Ding, Jian-Gang'
'Zhu, Xia'
'Cui, Yan-Feng'
'Liang, Na'
'Sun, Peng-Peng'
'Chen, Qian'
'Li, Bao-Long'
'Li, Hai-Yan'

_publ_section_title
;
 Structurally versatile cadmium coordination polymers based on
 bis(1,2,4-triazol)ethane and rigid aromatic multicarboxylates: syntheses,
 structures and properties
;
_journal_issue 9
_journal_name_full CrystEngComm
_journal_page_first 1632
_journal_paper_doi 10.1039/c3ce42189a
_journal_volume 16
_journal_year 2014
_chemical_formula_moiety 'C11 H10 Cd N3 O6, H2O'
_chemical_formula_sum 'C11 H12 Cd N3 O7'
_chemical_formula_weight 410.64
_chemical_name_systematic
; 
 ? 
;
_space_group_IT_number 2
_symmetry_cell_setting triclinic
_symmetry_Int_Tables_number 2
_symmetry_space_group_name_Hall '-P 1'
_symmetry_space_group_name_H-M 'P -1'
_atom_sites_solution_hydrogens geom
_atom_sites_solution_primary direct
_atom_sites_solution_secondary difmap
_audit_creation_method SHELXL-97
_cell_angle_alpha 85.45(2)
_cell_angle_beta 69.833(14)
_cell_angle_gamma 70.509(13)
_cell_formula_units_Z 2
_cell_length_a 7.6185(4)
_cell_length_b 9.5814(14)
_cell_length_c 10.5272(16)
_cell_measurement_reflns_used 2533
_cell_measurement_temperature 293(2)
_cell_measurement_theta_max 25.3
_cell_measurement_theta_min 3.0
_cell_volume 679.44(17)
_computing_cell_refinement CrystalClear
_computing_data_collection CrystalClear
_computing_data_reduction CrystalStructure
_computing_molecular_graphics 'Bruker SHELXTL'
_computing_publication_material 'Bruker SHELXTL'
_computing_structure_refinement 'SHELXL-97 (Sheldrick, 1997)'
_computing_structure_solution 'SHELXS-97 (Sheldrick, 1990)'
_diffrn_ambient_temperature 293(2)
_diffrn_detector_area_resol_mean 7.31
_diffrn_measured_fraction_theta_full 0.994
_diffrn_measured_fraction_theta_max 0.994
_diffrn_measurement_device_type 'Rigaku Mercury CCD'
_diffrn_measurement_method \w
_diffrn_radiation_monochromator graphite
_diffrn_radiation_source 'fine-focus sealed tube'
_diffrn_radiation_type MoK\a
_diffrn_radiation_wavelength 0.71070
_diffrn_reflns_av_R_equivalents 0.0231
_diffrn_reflns_av_sigmaI/netI 0.0269
_diffrn_reflns_limit_h_max 8
_diffrn_reflns_limit_h_min -9
_diffrn_reflns_limit_k_max 10
_diffrn_reflns_limit_k_min -11
_diffrn_reflns_limit_l_max 12
_diffrn_reflns_limit_l_min -12
_diffrn_reflns_number 6575
_diffrn_reflns_theta_full 25.35
_diffrn_reflns_theta_max 25.35
_diffrn_reflns_theta_min 3.01
_diffrn_standards_decay_% 0
_diffrn_standards_interval_count 0
_diffrn_standards_interval_time 0
_diffrn_standards_number 0
_exptl_absorpt_coefficient_mu 1.648
_exptl_absorpt_correction_T_max 0.7340
_exptl_absorpt_correction_T_min 0.6376
_exptl_absorpt_correction_type multi-scan
_exptl_absorpt_process_details 'Jacobson, R. (1998) Private communication'
_exptl_crystal_colour colorless
_exptl_crystal_density_diffrn 2.007
_exptl_crystal_density_method 'not measured'
_exptl_crystal_description block
_exptl_crystal_F_000 406
_exptl_crystal_size_max 0.30
_exptl_crystal_size_mid 0.20
_exptl_crystal_size_min 0.20
_refine_diff_density_max 0.737
_refine_diff_density_min -0.643
_refine_diff_density_rms 0.086
_refine_ls_extinction_method none
_refine_ls_goodness_of_fit_ref 1.019
_refine_ls_hydrogen_treatment mixed
_refine_ls_matrix_type full
_refine_ls_number_parameters 212
_refine_ls_number_reflns 2464
_refine_ls_number_restraints 4
_refine_ls_restrained_S_all 1.021
_refine_ls_R_factor_all 0.0277
_refine_ls_R_factor_gt 0.0247
_refine_ls_shift/su_max 0.001
_refine_ls_shift/su_mean 0.000
_refine_ls_structure_factor_coef Fsqd
_refine_ls_weighting_details 'calc w=1/[\s^2^(Fo^2^)+(0.0468P)^2^+0.0000P] where P=(Fo^2^+2Fc^2^)/3'
_refine_ls_weighting_scheme calc
_refine_ls_wR_factor_gt 0.0645
_refine_ls_wR_factor_ref 0.0665
_reflns_number_gt 2279
_reflns_number_total 2464
_reflns_threshold_expression >2sigma(I)
_cod_data_source_file c3ce42189a.txt
_cod_data_source_block CdbteOHbdc
_cod_depositor_comments
;
The following automatic conversions were performed:

'_symmetry_cell_setting' value 'Triclinic' changed to 'triclinic'
according to
/usr/data/users/saulius/automatic-downloads/current/RSC/lib/dictionaries/cif_core.dic
dictionary named 'cif_core.dic' version 2.4.2 from
2011-04-26.

'_exptl_absorpt_correction_type' value 'Multi-scan'
changed to 'multi-scan' according to
/usr/data/users/saulius/automatic-downloads/current/RSC/lib/dictionaries/cif_core.dic
dictionary named 'cif_core.dic' version 2.4.2 from 2011-04-26.

Automatic conversion script
Id: cif_fix_values 2281 2013-09-26 08:29:07Z andrius 
;
_cod_database_code 7214058

loop_
_symmetry_equiv_pos_as_xyz
'x, y, z'
'-x, -y, -z'

loop_
_atom_site_label
_atom_site_type_symbol
_atom_site_fract_x
_atom_site_fract_y
_atom_site_fract_z
_atom_site_U_iso_or_equiv
_atom_site_adp_type
_atom_site_occupancy
_atom_site_symmetry_multiplicity
_atom_site_calc_flag
_atom_site_refinement_flags
Cd1 Cd 0.04327(3) 0.295056(19) 0.449697(18) 0.02403(10) Uani 1 1 d .
O1 O 0.1682(3) 0.4525(2) 0.5490(2) 0.0289(5) Uani 1 1 d .
O2 O -0.0013(3) 0.5676(2) 0.7488(2) 0.0357(5) Uani 1 1 d .
O3 O 0.7475(3) -0.0290(2) 0.5348(2) 0.0363(5) Uani 1 1 d .
O4 O 0.6465(3) -0.1780(2) 0.6901(2) 0.0316(5) Uani 1 1 d .
O5 O 0.1675(4) 0.1720(3) 1.0805(2) 0.0487(6) Uani 1 1 d .
H5 H 0.0942 0.2523 1.1186 0.073 Uiso 1 1 calc R
O6 O -0.1431(4) 0.1902(3) 0.3877(3) 0.0540(7) Uani 1 1 d D
O7 O 0.3148(5) -0.2561(3) 0.8095(3) 0.0550(7) Uani 1 1 d D
N1 N -0.3774(4) 0.3554(3) 0.8611(2) 0.0293(5) Uani 1 1 d .
N2 N -0.2593(4) 0.2204(3) 0.8841(3) 0.0385(6) Uani 1 1 d .
N3 N -0.1495(4) 0.2772(3) 0.6661(2) 0.0293(5) Uani 1 1 d .
C1 C -0.5390(5) 0.4501(4) 0.9720(3) 0.0344(7) Uani 1 1 d .
H1A H -0.5926 0.3896 1.0430 0.041 Uiso 1 1 calc R
H1B H -0.6441 0.5102 0.9394 0.041 Uiso 1 1 calc R
C2 C -0.1266(5) 0.1781(3) 0.7642(3) 0.0350(7) Uani 1 1 d .
H2A H -0.0248 0.0876 0.7472 0.042 Uiso 1 1 calc R
C3 C -0.3097(4) 0.3859(3) 0.7322(3) 0.0310(7) Uani 1 1 d .
H3A H -0.3670 0.4719 0.6936 0.037 Uiso 1 1 calc R
C4 C 0.2222(4) 0.3234(3) 0.7423(3) 0.0231(6) Uani 1 1 d .
C5 C 0.3801(4) 0.2068(3) 0.6634(3) 0.0242(6) Uani 1 1 d .
H5A H 0.4324 0.2144 0.5702 0.029 Uiso 1 1 calc R
C6 C 0.4587(4) 0.0786(3) 0.7254(3) 0.0239(6) Uani 1 1 d .
C7 C 0.3829(4) 0.0698(3) 0.8651(3) 0.0275(6) Uani 1 1 d .
H7A H 0.4351 -0.0160 0.9061 0.033 Uiso 1 1 calc R
C8 C 0.2300(4) 0.1879(3) 0.9441(3) 0.0279(6) Uani 1 1 d .
C9 C 0.1498(4) 0.3145(3) 0.8820(3) 0.0259(6) Uani 1 1 d .
H9A H 0.0470 0.3937 0.9343 0.031 Uiso 1 1 calc R
C10 C 0.1251(4) 0.4562(3) 0.6765(3) 0.0251(6) Uani 1 1 d .
C11 C 0.6277(4) -0.0488(3) 0.6437(3) 0.0250(6) Uani 1 1 d .
H1W H -0.185(5) 0.210(3) 0.320(3) 0.030 Uiso 1 1 d D
H2W H -0.197(4) 0.134(3) 0.442(3) 0.030 Uiso 1 1 d D
H3W H 0.419(4) -0.231(3) 0.769(3) 0.030 Uiso 1 1 d D
H4W H 0.228(4) -0.190(3) 0.870(3) 0.030 Uiso 1 1 d D

loop_
_atom_site_aniso_label
_atom_site_aniso_U_11
_atom_site_aniso_U_22
_atom_site_aniso_U_33
_atom_site_aniso_U_23
_atom_site_aniso_U_13
_atom_site_aniso_U_12
Cd1 0.02342(14) 0.02016(14) 0.01886(14) -0.00068(9) -0.00285(9) 0.00083(9)
O1 0.0337(11) 0.0241(10) 0.0261(11) 0.0032(9) -0.0141(9) -0.0026(9)
O2 0.0388(12) 0.0205(10) 0.0352(12) -0.0003(9) -0.0103(10) 0.0040(9)
O3 0.0315(12) 0.0264(11) 0.0344(13) -0.0029(10) 0.0021(10) -0.0016(9)
O4 0.0293(11) 0.0195(10) 0.0337(12) -0.0003(9) -0.0056(9) 0.0024(8)
O5 0.0678(17) 0.0363(12) 0.0171(11) -0.0030(10) -0.0059(11) 0.0065(12)
O6 0.079(2) 0.0680(18) 0.0443(16) 0.0285(14) -0.0362(15) -0.0506(16)
O7 0.0574(18) 0.073(2) 0.0453(16) 0.0139(14) -0.0184(13) -0.0358(16)
N1 0.0302(13) 0.0339(13) 0.0196(12) -0.0057(10) -0.0014(10) -0.0110(11)
N2 0.0433(16) 0.0354(14) 0.0270(14) 0.0035(12) -0.0038(12) -0.0097(12)
N3 0.0299(13) 0.0324(13) 0.0191(12) -0.0039(10) -0.0012(10) -0.0081(11)
C1 0.0281(15) 0.0420(17) 0.0253(16) -0.0104(14) 0.0024(12) -0.0109(14)
C2 0.0381(18) 0.0300(16) 0.0281(16) 0.0007(13) -0.0066(14) -0.0047(14)
C3 0.0295(16) 0.0341(16) 0.0232(15) -0.0019(13) -0.0055(12) -0.0057(13)
C4 0.0236(14) 0.0196(13) 0.0252(14) -0.0018(11) -0.0104(11) -0.0030(11)
C5 0.0228(14) 0.0228(13) 0.0227(14) -0.0027(11) -0.0073(11) -0.0019(11)
C6 0.0239(14) 0.0195(13) 0.0256(15) -0.0029(11) -0.0103(12) -0.0009(11)
C7 0.0338(16) 0.0229(14) 0.0240(15) -0.0008(12) -0.0139(12) -0.0025(12)
C8 0.0326(16) 0.0254(14) 0.0213(15) -0.0014(12) -0.0086(12) -0.0038(12)
C9 0.0251(14) 0.0216(13) 0.0259(15) -0.0075(12) -0.0076(12) -0.0004(11)
C10 0.0222(14) 0.0197(13) 0.0325(17) 0.0011(12) -0.0109(12) -0.0039(11)
C11 0.0229(14) 0.0216(14) 0.0257(15) -0.0055(12) -0.0091(12) 0.0009(11)

loop_
_atom_type_symbol
_atom_type_description
_atom_type_scat_dispersion_real
_atom_type_scat_dispersion_imag
_atom_type_scat_source
C C 0.0033 0.0016 'International Tables Vol C Tables 4.2.6.8 and 6.1.1.4'
H H 0.0000 0.0000 'International Tables Vol C Tables 4.2.6.8 and 6.1.1.4'
N N 0.0061 0.0033 'International Tables Vol C Tables 4.2.6.8 and 6.1.1.4'
O O 0.0106 0.0060 'International Tables Vol C Tables 4.2.6.8 and 6.1.1.4'
Cd Cd -0.8075 1.2024 'International Tables Vol C Tables 4.2.6.8 and 6.1.1.4'

loop_
_geom_angle_atom_site_label_1
_geom_angle_atom_site_label_2
_geom_angle_atom_site_label_3
_geom_angle
_geom_angle_site_symmetry_1
_geom_angle_site_symmetry_3
O4 Cd1 O6 103.14(10) 2_656 .
O4 Cd1 N3 137.65(8) 2_656 .
O6 Cd1 N3 85.72(9) . .
O4 Cd1 O1 129.68(7) 2_656 2_566
O6 Cd1 O1 95.54(9) . 2_566
N3 Cd1 O1 89.43(8) . 2_566
O4 Cd1 O2 84.87(7) 2_656 2_566
O6 Cd1 O2 77.76(8) . 2_566
N3 Cd1 O2 137.21(8) . 2_566
O1 Cd1 O2 53.98(7) 2_566 2_566
O4 Cd1 O1 90.50(7) 2_656 .
O6 Cd1 O1 166.13(10) . .
N3 Cd1 O1 85.82(8) . .
O1 Cd1 O1 73.40(8) 2_566 .
O2 Cd1 O1 101.33(7) 2_566 .
O4 Cd1 O3 53.88(7) 2_656 2_656
O6 Cd1 O3 84.58(9) . 2_656
N3 Cd1 O3 86.71(8) . 2_656
O1 Cd1 O3 176.13(6) 2_566 2_656
O2 Cd1 O3 129.70(7) 2_566 2_656
O1 Cd1 O3 105.88(7) . 2_656
C10 O1 Cd1 92.61(16) . 2_566
C10 O1 Cd1 118.00(18) . .
Cd1 O1 Cd1 106.60(8) 2_566 .
C10 O2 Cd1 91.81(17) . 2_566
C11 O3 Cd1 85.72(16) . 2_656
C11 O4 Cd1 98.07(17) . 2_656
C8 O5 H5 109.5 . .
Cd1 O6 H1W 129(2) . .
Cd1 O6 H2W 119(2) . .
H1W O6 H2W 111(3) . .
H3W O7 H4W 111(3) . .
C3 N1 N2 109.7(2) . .
C3 N1 C1 128.6(3) . .
N2 N1 C1 121.4(2) . .
C2 N2 N1 102.5(2) . .
C3 N3 C2 102.7(3) . .
C3 N3 Cd1 122.8(2) . .
C2 N3 Cd1 133.7(2) . .
N1 C1 C1 109.2(3) . 2_467
N1 C1 H1A 109.8 . .
C1 C1 H1A 109.8 2_467 .
N1 C1 H1B 109.8 . .
C1 C1 H1B 109.8 2_467 .
H1A C1 H1B 108.3 . .
N2 C2 N3 114.5(3) . .
N2 C2 H2A 122.7 . .
N3 C2 H2A 122.7 . .
N3 C3 N1 110.5(3) . .
N3 C3 H3A 124.7 . .
N1 C3 H3A 124.7 . .
C9 C4 C5 120.2(2) . .
C9 C4 C10 119.6(2) . .
C5 C4 C10 120.2(3) . .
C4 C5 C6 119.4(3) . .
C4 C5 H5A 120.3 . .
C6 C5 H5A 120.3 . .
C7 C6 C5 119.8(3) . .
C7 C6 C11 119.3(2) . .
C5 C6 C11 120.8(2) . .
C8 C7 C6 120.7(3) . .
C8 C7 H7A 119.7 . .
C6 C7 H7A 119.7 . .
O5 C8 C7 117.1(3) . .
O5 C8 C9 123.5(3) . .
C7 C8 C9 119.4(3) . .
C4 C9 C8 120.3(2) . .
C4 C9 H9A 119.8 . .
C8 C9 H9A 119.8 . .
O2 C10 O1 121.4(2) . .
O2 C10 C4 119.5(3) . .
O1 C10 C4 119.1(2) . .
O3 C11 O4 121.0(2) . .
O3 C11 C6 121.0(2) . .
O4 C11 C6 118.0(2) . .

loop_
_geom_bond_atom_site_label_1
_geom_bond_atom_site_label_2
_geom_bond_distance
_geom_bond_site_symmetry_2
Cd1 O4 2.259(2) 2_656
Cd1 O6 2.269(3) .
Cd1 N3 2.275(2) .
Cd1 O1 2.416(2) 2_566
Cd1 O2 2.438(2) 2_566
Cd1 O1 2.483(2) .
Cd1 O3 2.543(2) 2_656
O1 C10 1.267(4) .
O1 Cd1 2.416(2) 2_566
O2 C10 1.258(3) .
O2 Cd1 2.438(2) 2_566
O3 C11 1.242(4) .
O3 Cd1 2.543(2) 2_656
O4 C11 1.275(3) .
O4 Cd1 2.259(2) 2_656
O5 C8 1.362(4) .
O5 H5 0.8200 .
O6 H1W 0.864(18) .
O6 H2W 0.853(18) .
O7 H3W 0.867(18) .
O7 H4W 0.863(18) .
N1 C3 1.322(4) .
N1 N2 1.365(4) .
N1 C1 1.461(4) .
N2 C2 1.306(4) .
N3 C3 1.318(4) .
N3 C2 1.363(4) .
C1 C1 1.525(6) 2_467
C1 H1A 0.9700 .
C1 H1B 0.9700 .
C2 H2A 0.9300 .
C3 H3A 0.9300 .
C4 C9 1.388(4) .
C4 C5 1.396(4) .
C4 C10 1.494(4) .
C5 C6 1.394(4) .
C5 H5A 0.9300 .
C6 C7 1.389(4) .
C6 C11 1.498(4) .
C7 C8 1.389(4) .
C7 H7A 0.9300 .
C8 C9 1.388(4) .
C9 H9A 0.9300 .

loop_
_geom_hbond_atom_site_label_D
_geom_hbond_atom_site_label_H
_geom_hbond_atom_site_label_A
_geom_hbond_distance_DH
_geom_hbond_distance_HA
_geom_hbond_distance_DA
_geom_hbond_angle_DHA
_geom_hbond_site_symmetry_A
O5 H5 O2 0.82 2.08 2.844(3) 155.8 2_567
O6 H1W O7 0.864(18) 1.887(19) 2.744(4) 171(3) 2_556
O6 H2W O3 0.853(18) 1.86(2) 2.695(3) 164(3) 1_455
O7 H3W O4 0.867(18) 1.863(19) 2.729(3) 177(3) .
O7 H4W N2 0.863(18) 2.66(3) 3.137(4) 116(3) 2_557

loop_
_geom_torsion_atom_site_label_1
_geom_torsion_atom_site_label_2
_geom_torsion_atom_site_label_3
_geom_torsion_atom_site_label_4
_geom_torsion
_geom_torsion_site_symmetry_1
_geom_torsion_site_symmetry_4
O4 Cd1 O1 C10 -126.16(19) 2_656 .
O6 Cd1 O1 C10 64.2(4) . .
N3 Cd1 O1 C10 11.6(2) . .
O1 Cd1 O1 C10 102.3(2) 2_566 .
O2 Cd1 O1 C10 148.98(19) 2_566 .
O3 Cd1 O1 C10 -73.8(2) 2_656 .
C11 Cd1 O1 C10 -101.1(2) 2_656 .
O4 Cd1 O1 Cd1 131.58(9) 2_656 2_566
O6 Cd1 O1 Cd1 -38.1(3) . 2_566
N3 Cd1 O1 Cd1 -90.66(10) . 2_566
O1 Cd1 O1 Cd1 0.0 2_566 2_566
O2 Cd1 O1 Cd1 46.72(9) 2_566 2_566
O3 Cd1 O1 Cd1 -176.03(7) 2_656 2_566
C11 Cd1 O1 Cd1 156.59(9) 2_656 2_566
C3 N1 N2 C2 -0.4(3) . .
C1 N1 N2 C2 -174.8(3) . .
O4 Cd1 N3 C3 161.8(2) 2_656 .
O6 Cd1 N3 C3 -93.4(2) . .
O1 Cd1 N3 C3 2.2(2) 2_566 .
O2 Cd1 N3 C3 -26.6(3) 2_566 .
O1 Cd1 N3 C3 75.6(2) . .
O3 Cd1 N3 C3 -178.2(2) 2_656 .
C11 Cd1 N3 C3 176.9(2) 2_656 .
O4 Cd1 N3 C2 -6.8(3) 2_656 .
O6 Cd1 N3 C2 98.1(3) . .
O1 Cd1 N3 C2 -166.3(3) 2_566 .
O2 Cd1 N3 C2 164.9(2) 2_566 .
O1 Cd1 N3 C2 -92.9(3) . .
O3 Cd1 N3 C2 13.2(3) 2_656 .
C11 Cd1 N3 C2 8.4(3) 2_656 .
C3 N1 C1 C1 -83.9(4) . 2_467
N2 N1 C1 C1 89.3(4) . 2_467
N1 N2 C2 N3 0.9(4) . .
C3 N3 C2 N2 -1.0(4) . .
Cd1 N3 C2 N2 169.2(2) . .
C2 N3 C3 N1 0.7(3) . .
Cd1 N3 C3 N1 -170.91(19) . .
N2 N1 C3 N3 -0.2(3) . .
C1 N1 C3 N3 173.7(3) . .
C9 C4 C5 C6 2.8(4) . .
C10 C4 C5 C6 -174.9(2) . .
C4 C5 C6 C7 -1.7(4) . .
C4 C5 C6 C11 179.8(2) . .
C5 C6 C7 C8 -0.4(4) . .
C11 C6 C7 C8 178.1(3) . .
C6 C7 C8 O5 -178.3(3) . .
C6 C7 C8 C9 1.4(4) . .
C5 C4 C9 C8 -1.8(4) . .
C10 C4 C9 C8 175.9(3) . .
O5 C8 C9 C4 179.4(3) . .
C7 C8 C9 C4 -0.3(4) . .
Cd1 O2 C10 O1 -4.0(3) 2_566 .
Cd1 O2 C10 C4 178.0(2) 2_566 .
Cd1 O1 C10 O2 4.1(3) 2_566 .
Cd1 O1 C10 O2 -106.3(3) . .
Cd1 O1 C10 C4 -177.9(2) 2_566 .
Cd1 O1 C10 C4 71.7(3) . .
C9 C4 C10 O2 10.4(4) . .
C5 C4 C10 O2 -171.8(3) . .
C9 C4 C10 O1 -167.6(3) . .
C5 C4 C10 O1 10.1(4) . .
Cd1 O3 C11 O4 -11.1(3) 2_656 .
Cd1 O3 C11 C6 168.0(2) 2_656 .
Cd1 O4 C11 O3 12.6(3) 2_656 .
Cd1 O4 C11 C6 -166.5(2) 2_656 .
C7 C6 C11 O3 -151.7(3) . .
C5 C6 C11 O3 26.9(4) . .
C7 C6 C11 O4 27.4(4) . .
C5 C6 C11 O4 -154.1(3) . .
C7 C6 C11 Cd1 -26.3(10) . 2_656
C5 C6 C11 Cd1 152.3(7) . 2_656
